data_2221692
loop_
_publ_author_name
'Xie, Heng-Shen'
'Zhang, Ai-Ling'
'Su, Ling'

_publ_section_title
;
 5-(4-Bromophenyl)-1,2,3,4-tetrahydrobenzo[<i>a</i>]phenanthridine
;
_journal_coeditor_code HB2942
_journal_issue 5
_journal_name_full 'Acta Crystallographica Section E'
_journal_page_first o1074
_journal_paper_doi 10.1107/S1600536809013713
_journal_volume 65
_journal_year 2009
_chemical_formula_iupac 'C23 H18 Br N'
_chemical_formula_moiety 'C23 H18 Br N'
_chemical_formula_sum 'C23 H18 Br N'
_chemical_formula_weight 388.29
_chemical_melting_point_gt 491
_chemical_melting_point_lt 493
_chemical_name_systematic
;
5-(4-Bromophenyl)-1,2,3,4-tetrahydrobenzo[<i>a</i>]phenanthridine
;
_space_group_IT_number 2
_symmetry_cell_setting triclinic
_symmetry_space_group_name_Hall '-P 1'
_symmetry_space_group_name_H-M 'P -1'
_atom_sites_solution_hydrogens geom
_atom_sites_solution_primary direct
_atom_sites_solution_secondary difmap
_cell_angle_alpha 78.48(3)
_cell_angle_beta 78.30(3)
_cell_angle_gamma 85.15(3)
_cell_formula_units_Z 2
_cell_length_a 5.660(3)
_cell_length_b 11.596(6)
_cell_length_c 13.869(6)
_cell_measurement_reflns_used 3260
_cell_measurement_temperature 296(2)
_cell_measurement_theta_max 26.05
_cell_measurement_theta_min 2.56
_cell_volume 872.5(8)
_computing_cell_refinement 'SAINT (Bruker, 2001)'
_computing_data_collection 'SMART (Bruker, 2001)'
_computing_data_reduction 'SAINT (Bruker, 2001)'
_computing_molecular_graphics 'SHELXTL (Sheldrick, 2008)'
_computing_publication_material 'SHELXTL (Sheldrick, 2008)'
_computing_structure_refinement 'SHELXL97 (Sheldrick, 2008)'
_computing_structure_solution 'SHELXS97 (Sheldrick, 2008)'
_diffrn_ambient_temperature 296(2)
_diffrn_measured_fraction_theta_full 0.944
_diffrn_measured_fraction_theta_max 0.944
_diffrn_measurement_device_type 'Bruker SMART CCD'
_diffrn_measurement_method \w
_diffrn_radiation_monochromator graphite
_diffrn_radiation_source 'fine-focus sealed tube'
_diffrn_radiation_type MoK\a
_diffrn_radiation_wavelength 0.71073
_diffrn_reflns_av_R_equivalents 0.0411
_diffrn_reflns_av_sigmaI/netI 0.0562
_diffrn_reflns_limit_h_max 7
_diffrn_reflns_limit_h_min -7
_diffrn_reflns_limit_k_max 15
_diffrn_reflns_limit_k_min -13
_diffrn_reflns_limit_l_max 18
_diffrn_reflns_limit_l_min -18
_diffrn_reflns_number 11744
_diffrn_reflns_theta_full 27.61
_diffrn_reflns_theta_max 27.61
_diffrn_reflns_theta_min 1.53
_exptl_absorpt_coefficient_mu 2.360
_exptl_absorpt_correction_T_max 0.593
_exptl_absorpt_correction_T_min 0.365
_exptl_absorpt_correction_type multi-scan
_exptl_absorpt_process_details '(SADABS; Bruker, 2001)'
_exptl_crystal_colour colourless
_exptl_crystal_density_diffrn 1.478
_exptl_crystal_density_method 'not measured'
_exptl_crystal_description block
_exptl_crystal_F_000 396
_exptl_crystal_size_max 0.46
_exptl_crystal_size_mid 0.22
_exptl_crystal_size_min 0.15
_refine_diff_density_max 0.938
_refine_diff_density_min -1.047
_refine_ls_extinction_method none
_refine_ls_goodness_of_fit_ref 1.139
_refine_ls_hydrogen_treatment constr
_refine_ls_matrix_type full
_refine_ls_number_parameters 226
_refine_ls_number_reflns 3826
_refine_ls_number_restraints 0
_refine_ls_restrained_S_all 1.139
_refine_ls_R_factor_all 0.1211
_refine_ls_R_factor_gt 0.0421
_refine_ls_shift/su_max 0.001
_refine_ls_shift/su_mean 0.000
_refine_ls_structure_factor_coef Fsqd
_refine_ls_weighting_details 'calc w=1/[\s^2^(Fo^2^)+(0.082P)^2^+0.0233P] where P=(Fo^2^+2Fc^2^)/3'
_refine_ls_weighting_scheme calc
_refine_ls_wR_factor_gt 0.1206
_refine_ls_wR_factor_ref 0.1642
_reflns_number_gt 2174
_reflns_number_total 3826
_reflns_threshold_expression I>2\s(I)
_cod_data_source_file hb2942.cif
_cod_data_source_block I
_cod_depositor_comments
;
The following automatic conversions were performed:
'_symmetry_cell_setting' value 'Triclinic' changed to 'triclinic'
according to '/home/saulius/struct/CIF-dictionaries/cif_core.dic'
dictionary named 'cif_core.dic' version 2.4.1 from 2010-06-29.

Automatic conversion script
Id: cif_fix_enum 1527 2010-12-29 10:47:43Z saulius 

The following automatic conversions were performed:

'_symmetry_cell_setting' value 'Triclinic' changed to 'triclinic'
according to /home/saulius/struct/CIF-dictionaries/cif_core.dic
dictionary named 'cif_core.dic' version 2.4.1 from 2010-06-29.

Automatic conversion script
Id: cif_fix_values 1715 2011-07-08 13:25:40Z adriana 
;
_cod_database_code 2221692
_cod_database_fobs_code 2221692

loop_
_symmetry_equiv_pos_as_xyz
'x, y, z'
'-x, -y, -z'

loop_
_atom_site_type_symbol
_atom_site_label
_atom_site_fract_x
_atom_site_fract_y
_atom_site_fract_z
_atom_site_U_iso_or_equiv
_atom_site_adp_type
_atom_site_calc_flag
_atom_site_refinement_flags
_atom_site_occupancy
_atom_site_disorder_assembly
_atom_site_disorder_group
Br Br1 0.54047(10) -0.03144(4) 0.75111(3) 0.0876(3) Uani d . 1 . .
N N1 0.2434(6) 0.4250(3) 0.39876(17) 0.0451(7) Uani d . 1 . .
C C1 0.4456(7) 0.3594(3) 0.3874(2) 0.0416(8) Uani d . 1 . .
C C2 0.6195(7) 0.3727(3) 0.2984(2) 0.0415(8) Uani d . 1 . .
C C3 0.5838(6) 0.4649(3) 0.2203(2) 0.0406(8) Uani d . 1 . .
C C4 0.3867(6) 0.5467(3) 0.23571(19) 0.0392(8) Uani d . 1 . .
C C5 0.2104(6) 0.5181(3) 0.32479(19) 0.0401(8) Uani d . 1 . .
C C6 -0.0130(7) 0.5835(3) 0.3388(2) 0.0480(9) Uani d . 1 . .
H H6A -0.1273 0.5609 0.3967 0.058 Uiso calc R 1 . .
C C7 -0.0644(7) 0.6779(3) 0.2703(2) 0.0478(9) Uani d . 1 . .
H H7A -0.2165 0.7159 0.2788 0.057 Uiso calc R 1 . .
C C8 0.1163(7) 0.7192(3) 0.1846(2) 0.0454(9) Uani d . 1 . .
C C9 0.0690(8) 0.8271(3) 0.1212(2) 0.0558(10) Uani d . 1 . .
H H9A -0.0824 0.8656 0.1317 0.067 Uiso calc R 1 . .
C C10 0.2477(8) 0.8748(3) 0.0442(3) 0.0571(11) Uani d . 1 . .
H H10B 0.2164 0.9446 0.0015 0.068 Uiso calc R 1 . .
C C11 0.4733(8) 0.8188(4) 0.0305(2) 0.0582(11) Uani d . 1 . .
H H11B 0.5952 0.8525 -0.0203 0.070 Uiso calc R 1 . .
C C12 0.5202(7) 0.7137(3) 0.0910(2) 0.0486(9) Uani d . 1 . .
H H12A 0.6744 0.6782 0.0805 0.058 Uiso calc R 1 . .
C C13 0.3405(7) 0.6580(3) 0.1688(2) 0.0420(9) Uani d . 1 . .
C C14 0.7466(7) 0.4650(3) 0.1191(2) 0.0507(9) Uani d . 1 . .
H H14C 0.6566 0.4976 0.0666 0.061 Uiso calc R 1 . .
H H14D 0.8805 0.5149 0.1121 0.061 Uiso calc R 1 . .
C C15 0.8432(9) 0.3429(4) 0.1069(2) 0.0651(12) Uani d . 1 . .
H H15C 0.9445 0.3455 0.0411 0.078 Uiso calc R 1 . .
H H15D 0.7104 0.2928 0.1124 0.078 Uiso calc R 1 . .
C C16 0.9891(9) 0.2926(5) 0.1872(3) 0.0720(13) Uani d . 1 . .
H H16C 1.0559 0.2149 0.1781 0.086 Uiso calc R 1 . .
H H16D 1.1221 0.3427 0.1814 0.086 Uiso calc R 1 . .
C C17 0.8312(7) 0.2847(4) 0.2897(2) 0.0514(9) Uani d . 1 . .
H H17A 0.7699 0.2062 0.3105 0.062 Uiso calc R 1 . .
H H17B 0.9312 0.2942 0.3365 0.062 Uiso calc R 1 . .
C C18 0.4726(6) 0.2632(3) 0.47485(19) 0.0424(8) Uani d . 1 . .
C C19 0.6498(7) 0.2655(4) 0.5296(2) 0.0536(10) Uani d . 1 . .
H H19A 0.7555 0.3268 0.5114 0.064 Uiso calc R 1 . .
C C20 0.6714(8) 0.1771(4) 0.6116(2) 0.0575(11) Uani d . 1 . .
H H20B 0.7932 0.1775 0.6476 0.069 Uiso calc R 1 . .
C C21 0.5097(7) 0.0887(3) 0.6387(2) 0.0491(9) Uani d . 1 . .
C C22 0.3329(8) 0.0850(3) 0.5860(2) 0.0546(10) Uani d . 1 . .
H H22A 0.2260 0.0242 0.6048 0.066 Uiso calc R 1 . .
C C23 0.3150(7) 0.1734(3) 0.5038(2) 0.0498(10) Uani d . 1 . .
H H23B 0.1942 0.1718 0.4676 0.060 Uiso calc R 1 . .

loop_
_atom_site_aniso_label
_atom_site_aniso_U_11
_atom_site_aniso_U_22
_atom_site_aniso_U_33
_atom_site_aniso_U_12
_atom_site_aniso_U_13
_atom_site_aniso_U_23
Br1 0.1254(6) 0.0660(4) 0.0680(3) -0.0038(3) -0.0449(3) 0.0218(2)
N1 0.048(2) 0.0464(18) 0.0367(11) -0.0030(16) -0.0065(11) 0.0014(11)
C1 0.048(2) 0.0384(19) 0.0381(13) -0.0051(18) -0.0127(13) -0.0011(12)
C2 0.046(2) 0.0373(18) 0.0410(13) -0.0039(17) -0.0133(14) -0.0019(12)
C3 0.047(2) 0.0366(19) 0.0374(12) -0.0069(17) -0.0098(13) -0.0003(12)
C4 0.042(2) 0.0394(19) 0.0371(12) -0.0066(17) -0.0120(13) -0.0022(12)
C5 0.042(2) 0.0390(19) 0.0375(13) -0.0016(17) -0.0085(13) -0.0034(12)
C6 0.049(3) 0.048(2) 0.0432(14) -0.0004(19) -0.0041(14) -0.0046(14)
C7 0.044(2) 0.043(2) 0.0577(17) 0.0109(18) -0.0132(15) -0.0149(15)
C8 0.051(3) 0.042(2) 0.0450(14) -0.0058(19) -0.0165(15) -0.0041(13)
C9 0.062(3) 0.046(2) 0.0621(18) 0.004(2) -0.0264(19) -0.0037(16)
C10 0.067(3) 0.042(2) 0.0589(18) 0.000(2) -0.0223(19) 0.0058(16)
C11 0.071(3) 0.049(2) 0.0491(16) -0.011(2) -0.0124(17) 0.0093(15)
C12 0.049(2) 0.046(2) 0.0462(15) -0.0039(18) -0.0072(15) 0.0003(14)
C13 0.050(2) 0.0373(19) 0.0398(13) -0.0059(18) -0.0155(14) -0.0015(12)
C14 0.057(3) 0.052(2) 0.0376(13) -0.0010(19) -0.0037(14) -0.0001(13)
C15 0.079(3) 0.061(3) 0.0465(16) 0.005(2) 0.0033(17) -0.0091(16)
C16 0.067(3) 0.067(3) 0.067(2) 0.022(3) -0.001(2) 0.000(2)
C17 0.051(3) 0.050(2) 0.0490(15) 0.0011(19) -0.0090(15) -0.0016(15)
C18 0.045(2) 0.043(2) 0.0351(12) -0.0014(17) -0.0053(12) -0.0004(12)
C19 0.053(3) 0.059(2) 0.0483(15) -0.014(2) -0.0154(15) 0.0024(15)
C20 0.062(3) 0.067(3) 0.0447(15) -0.006(2) -0.0224(16) -0.0004(16)
C21 0.057(2) 0.044(2) 0.0434(14) 0.0040(18) -0.0151(15) 0.0017(14)
C22 0.062(3) 0.042(2) 0.0572(16) -0.008(2) -0.0179(17) 0.0056(15)
C23 0.054(3) 0.046(2) 0.0487(14) -0.0049(19) -0.0195(15) 0.0033(14)

loop_
_atom_type_symbol
_atom_type_description
_atom_type_scat_dispersion_real
_atom_type_scat_dispersion_imag
_atom_type_scat_source
C C 0.0033 0.0016 'International Tables Vol C Tables 4.2.6.8 and 6.1.1.4'
H H 0.0000 0.0000 'International Tables Vol C Tables 4.2.6.8 and 6.1.1.4'
Br Br -0.2901 2.4595 'International Tables Vol C Tables 4.2.6.8 and 6.1.1.4'
N N 0.0061 0.0033 'International Tables Vol C Tables 4.2.6.8 and 6.1.1.4'

loop_
_geom_angle_atom_site_label_1
_geom_angle_atom_site_label_2
_geom_angle_atom_site_label_3
_geom_angle_site_symmetry_1
_geom_angle_site_symmetry_3
_geom_angle
_geom_angle_publ_flag
C1 N1 C5 . . 118.9(3) ?
N1 C1 C2 . . 123.4(3) ?
N1 C1 C18 . . 115.2(3) ?
C2 C1 C18 . . 121.3(3) ?
C3 C2 C1 . . 118.2(4) ?
C3 C2 C17 . . 122.8(3) ?
C1 C2 C17 . . 119.0(3) ?
C2 C3 C4 . . 119.4(3) ?
C2 C3 C14 . . 117.4(3) ?
C4 C3 C14 . . 122.9(3) ?
C3 C4 C5 . . 117.0(3) ?
C3 C4 C13 . . 127.2(3) ?
C5 C4 C13 . . 115.9(3) ?
N1 C5 C6 . . 116.8(3) ?
N1 C5 C4 . . 122.1(3) ?
C6 C5 C4 . . 121.1(3) ?
C7 C6 C5 . . 121.7(3) ?
C7 C6 H6A . . 119.2 ?
C5 C6 H6A . . 119.2 ?
C6 C7 C8 . . 119.8(4) ?
C6 C7 H7A . . 120.1 ?
C8 C7 H7A . . 120.1 ?
C13 C8 C9 . . 121.3(3) ?
C13 C8 C7 . . 120.1(3) ?
C9 C8 C7 . . 118.5(4) ?
C10 C9 C8 . . 119.7(4) ?
C10 C9 H9A . . 120.1 ?
C8 C9 H9A . . 120.1 ?
C9 C10 C11 . . 119.8(3) ?
C9 C10 H10B . . 120.1 ?
C11 C10 H10B . . 120.1 ?
C12 C11 C10 . . 120.8(4) ?
C12 C11 H11B . . 119.6 ?
C10 C11 H11B . . 119.6 ?
C11 C12 C13 . . 121.9(4) ?
C11 C12 H12A . . 119.1 ?
C13 C12 H12A . . 119.1 ?
C8 C13 C12 . . 116.3(3) ?
C8 C13 C4 . . 120.5(3) ?
C12 C13 C4 . . 123.0(3) ?
C15 C14 C3 . . 111.6(3) ?
C15 C14 H14C . . 109.3 ?
C3 C14 H14C . . 109.3 ?
C15 C14 H14D . . 109.3 ?
C3 C14 H14D . . 109.3 ?
H14C C14 H14D . . 108.0 ?
C14 C15 C16 . . 109.5(3) ?
C14 C15 H15C . . 109.8 ?
C16 C15 H15C . . 109.8 ?
C14 C15 H15D . . 109.8 ?
C16 C15 H15D . . 109.8 ?
H15C C15 H15D . . 108.2 ?
C17 C16 C15 . . 110.2(4) ?
C17 C16 H16C . . 109.6 ?
C15 C16 H16C . . 109.6 ?
C17 C16 H16D . . 109.6 ?
C15 C16 H16D . . 109.6 ?
H16C C16 H16D . . 108.1 ?
C2 C17 C16 . . 116.1(3) ?
C2 C17 H17A . . 108.3 ?
C16 C17 H17A . . 108.3 ?
C2 C17 H17B . . 108.3 ?
C16 C17 H17B . . 108.3 ?
H17A C17 H17B . . 107.4 ?
C23 C18 C19 . . 119.0(3) ?
C23 C18 C1 . . 120.2(3) ?
C19 C18 C1 . . 120.8(3) ?
C18 C19 C20 . . 120.5(3) ?
C18 C19 H19A . . 119.8 ?
C20 C19 H19A . . 119.8 ?
C21 C20 C19 . . 118.9(3) ?
C21 C20 H20B . . 120.6 ?
C19 C20 H20B . . 120.6 ?
C22 C21 C20 . . 121.6(3) ?
C22 C21 Br1 . . 119.9(3) ?
C20 C21 Br1 . . 118.5(2) ?
C21 C22 C23 . . 118.8(3) ?
C21 C22 H22A . . 120.6 ?
C23 C22 H22A . . 120.6 ?
C18 C23 C22 . . 121.2(3) ?
C18 C23 H23B . . 119.4 ?
C22 C23 H23B . . 119.4 ?

loop_
_geom_bond_atom_site_label_1
_geom_bond_atom_site_label_2
_geom_bond_site_symmetry_2
_geom_bond_distance
_geom_bond_publ_flag
Br1 C21 . 1.899(3) ?
N1 C1 . 1.320(5) ?
N1 C5 . 1.362(4) ?
C1 C2 . 1.404(5) ?
C1 C18 . 1.498(4) ?
C2 C3 . 1.396(4) ?
C2 C17 . 1.508(6) ?
C3 C4 . 1.413(5) ?
C3 C14 . 1.514(5) ?
C4 C5 . 1.423(4) ?
C4 C13 . 1.469(4) ?
C5 C6 . 1.417(5) ?
C6 C7 . 1.353(5) ?
C6 H6A . 0.9300 ?
C7 C8 . 1.432(5) ?
C7 H7A . 0.9300 ?
C8 C13 . 1.400(5) ?
C8 C9 . 1.418(5) ?
C9 C10 . 1.374(6) ?
C9 H9A . 0.9300 ?
C10 C11 . 1.378(6) ?
C10 H10B . 0.9300 ?
C11 C12 . 1.373(5) ?
C11 H11B . 0.9300 ?
C12 C13 . 1.416(5) ?
C12 H12A . 0.9300 ?
C14 C15 . 1.504(6) ?
C14 H14C . 0.9700 ?
C14 H14D . 0.9700 ?
C15 C16 . 1.515(6) ?
C15 H15C . 0.9700 ?
C15 H15D . 0.9700 ?
C16 C17 . 1.508(5) ?
C16 H16C . 0.9700 ?
C16 H16D . 0.9700 ?
C17 H17A . 0.9700 ?
C17 H17B . 0.9700 ?
C18 C23 . 1.373(5) ?
C18 C19 . 1.380(4) ?
C19 C20 . 1.389(5) ?
C19 H19A . 0.9300 ?
C20 C21 . 1.376(5) ?
C20 H20B . 0.9300 ?
C21 C22 . 1.361(5) ?
C22 C23 . 1.387(4) ?
C22 H22A . 0.9300 ?
C23 H23B . 0.9300 ?

loop_
_geom_hbond_atom_site_label_D
_geom_hbond_atom_site_label_H
_geom_hbond_atom_site_label_A
_geom_hbond_site_symmetry_A
_geom_hbond_distance_DH
_geom_hbond_distance_HA
_geom_hbond_distance_DA
_geom_hbond_angle_DHA
C7 H7A Cg 2_566 0.93 2.88 3.620(14) 137

loop_
_geom_torsion_atom_site_label_1
_geom_torsion_atom_site_label_2
_geom_torsion_atom_site_label_3
_geom_torsion_atom_site_label_4
_geom_torsion_site_symmetry_1
_geom_torsion_site_symmetry_2
_geom_torsion_site_symmetry_3
_geom_torsion_site_symmetry_4
_geom_torsion
_geom_torsion_publ_flag
C5 N1 C1 C2 . . . . -6.8(4) ?
C5 N1 C1 C18 . . . . 176.7(3) ?
N1 C1 C2 C3 . . . . 4.2(5) ?
C18 C1 C2 C3 . . . . -179.5(3) ?
N1 C1 C2 C17 . . . . -173.5(3) ?
C18 C1 C2 C17 . . . . 2.8(4) ?
C1 C2 C3 C4 . . . . 5.1(4) ?
C17 C2 C3 C4 . . . . -177.3(3) ?
C1 C2 C3 C14 . . . . -169.1(3) ?
C17 C2 C3 C14 . . . . 8.5(5) ?
C2 C3 C4 C5 . . . . -11.0(4) ?
C14 C3 C4 C5 . . . . 162.9(3) ?
C2 C3 C4 C13 . . . . 170.1(3) ?
C14 C3 C4 C13 . . . . -16.0(5) ?
C1 N1 C5 C6 . . . . 177.9(3) ?
C1 N1 C5 C4 . . . . 0.1(4) ?
C3 C4 C5 N1 . . . . 8.7(4) ?
C13 C4 C5 N1 . . . . -172.3(3) ?
C3 C4 C5 C6 . . . . -169.0(3) ?
C13 C4 C5 C6 . . . . 10.0(4) ?
N1 C5 C6 C7 . . . . 179.7(3) ?
C4 C5 C6 C7 . . . . -2.5(5) ?
C5 C6 C7 C8 . . . . -4.7(5) ?
C6 C7 C8 C13 . . . . 3.6(5) ?
C6 C7 C8 C9 . . . . -171.7(3) ?
C13 C8 C9 C10 . . . . -1.6(5) ?
C7 C8 C9 C10 . . . . 173.6(3) ?
C8 C9 C10 C11 . . . . -1.5(5) ?
C9 C10 C11 C12 . . . . 2.0(6) ?
C10 C11 C12 C13 . . . . 0.6(5) ?
C9 C8 C13 C12 . . . . 4.0(4) ?
C7 C8 C13 C12 . . . . -171.1(3) ?
C9 C8 C13 C4 . . . . 179.6(3) ?
C7 C8 C13 C4 . . . . 4.4(4) ?
C11 C12 C13 C8 . . . . -3.6(5) ?
C11 C12 C13 C4 . . . . -178.9(3) ?
C3 C4 C13 C8 . . . . 167.9(3) ?
C5 C4 C13 C8 . . . . -10.9(4) ?
C3 C4 C13 C12 . . . . -16.9(5) ?
C5 C4 C13 C12 . . . . 164.3(3) ?
C2 C3 C14 C15 . . . . 25.2(4) ?
C4 C3 C14 C15 . . . . -148.8(3) ?
C3 C14 C15 C16 . . . . -60.4(5) ?
C14 C15 C16 C17 . . . . 61.1(5) ?
C3 C2 C17 C16 . . . . -6.9(5) ?
C1 C2 C17 C16 . . . . 170.7(3) ?
C15 C16 C17 C2 . . . . -27.8(6) ?
N1 C1 C18 C23 . . . . 63.7(4) ?
C2 C1 C18 C23 . . . . -113.0(4) ?
N1 C1 C18 C19 . . . . -114.0(4) ?
C2 C1 C18 C19 . . . . 69.3(5) ?
C23 C18 C19 C20 . . . . 1.2(6) ?
C1 C18 C19 C20 . . . . 179.0(3) ?
C18 C19 C20 C21 . . . . -1.5(6) ?
C19 C20 C21 C22 . . . . 1.3(6) ?
C19 C20 C21 Br1 . . . . -179.8(3) ?
C20 C21 C22 C23 . . . . -0.7(6) ?
Br1 C21 C22 C23 . . . . -179.6(3) ?
C19 C18 C23 C22 . . . . -0.7(6) ?
C1 C18 C23 C22 . . . . -178.4(3) ?
C21 C22 C23 C18 . . . . 0.4(6) ?

loop_
_cod_related_entry_id
_cod_related_entry_database
_cod_related_entry_code
1 ChemSpider 1698806
